data_7058915
loop_
_publ_author_name
'Oloyede, Hammed Olawale'
'Woods, Joseph A. O.'
'G\"orls, Helmar'
'Plass, Winfried'
'Eseola, Abiodun Omokehinde'

_publ_section_title
;
 Necessity of free and uncrowded coordination environments in biomimetic
 complex models: oxidative coupling by mixed-ligand cobalt(II) complexes
 of diazene-disulfonamide
;
_journal_name_full 'New Journal of Chemistry'
_journal_paper_doi 10.1039/C9NJ04396A
_journal_year 2019
_chemical_formula_moiety 'C24 H24 Co N6 O4 S2'
_chemical_formula_sum 'C24 H24 Co N6 O4 S2'
_chemical_formula_weight 583.54
_space_group_IT_number 14
_space_group_name_Hall '-P 2yn'
_space_group_name_H-M_alt 'P 1 21/n 1'
_symmetry_cell_setting monoclinic
_symmetry_space_group_name_Hall '-P 2yn'
_symmetry_space_group_name_H-M 'P 1 21/n 1'
_atom_sites_solution_hydrogens geom
_atom_sites_solution_primary direct
_atom_sites_solution_secondary difmap
_audit_creation_method SHELXL-97
_audit_update_record
;
2019-01-31 deposited with the CCDC.    2019-10-27 downloaded from the CCDC.
;
_cell_angle_alpha 90
_cell_angle_beta 113.839(1)
_cell_angle_gamma 90
_cell_formula_units_Z 4
_cell_length_a 16.8164(4)
_cell_length_b 9.0073(2)
_cell_length_c 18.1311(4)
_cell_measurement_reflns_used 16961
_cell_measurement_temperature 133(2)
_cell_measurement_theta_max 27.46
_cell_measurement_theta_min 2.14
_cell_volume 2512.02(10)
_computing_cell_refinement DENZO
_computing_data_collection COLLECT
_computing_data_reduction DENZO
_computing_molecular_graphics SHELXTL/PC
_computing_publication_material SHELXL.97
_computing_structure_refinement 'SHELXL-97 (Sheldrick, 2008)'
_computing_structure_solution 'SHELXS-97 (Sheldrick, 2008)'
_diffrn_ambient_temperature 133(2)
_diffrn_measured_fraction_theta_full 0.994
_diffrn_measured_fraction_theta_max 0.994
_diffrn_measurement_device_type KappaCCD
_diffrn_measurement_method 'phi- + omega-scan'
_diffrn_radiation_monochromator graphite
_diffrn_radiation_source 'fine-focus sealed tube'
_diffrn_radiation_type MoK\a
_diffrn_radiation_wavelength 0.71073
_diffrn_reflns_av_R_equivalents 0.0458
_diffrn_reflns_av_sigmaI/netI 0.0374
_diffrn_reflns_limit_h_max 20
_diffrn_reflns_limit_h_min -21
_diffrn_reflns_limit_k_max 11
_diffrn_reflns_limit_k_min -11
_diffrn_reflns_limit_l_max 23
_diffrn_reflns_limit_l_min -23
_diffrn_reflns_number 16961
_diffrn_reflns_theta_full 27.46
_diffrn_reflns_theta_max 27.46
_diffrn_reflns_theta_min 2.14
_exptl_absorpt_coefficient_mu 0.894
_exptl_absorpt_correction_T_max 0.7456
_exptl_absorpt_correction_T_min 0.6813
_exptl_absorpt_correction_type multi-scan
_exptl_absorpt_process_details 'SADABS, Bruker-AXS, 2002'
_exptl_crystal_colour brown
_exptl_crystal_density_diffrn 1.543
_exptl_crystal_density_method 'not measured'
_exptl_crystal_description prism
_exptl_crystal_F_000 1204
_exptl_crystal_size_max 0.112
_exptl_crystal_size_mid 0.106
_exptl_crystal_size_min 0.062
_refine_diff_density_max 1.115
_refine_diff_density_min -0.830
_refine_diff_density_rms 0.072
_refine_ls_extinction_method none
_refine_ls_goodness_of_fit_ref 1.025
_refine_ls_hydrogen_treatment constr
_refine_ls_matrix_type full
_refine_ls_number_parameters 389
_refine_ls_number_reflns 5710
_refine_ls_number_restraints 0
_refine_ls_restrained_S_all 1.025
_refine_ls_R_factor_all 0.0561
_refine_ls_R_factor_gt 0.0450
_refine_ls_shift/su_max 0.001
_refine_ls_shift/su_mean 0.000
_refine_ls_structure_factor_coef Fsqd
_refine_ls_weighting_details 'calc w=1/[\s^2^(Fo^2^)+(0.0208P)^2^+5.2972P] where P=(Fo^2^+2Fc^2^)/3'
_refine_ls_weighting_scheme calc
_refine_ls_wR_factor_gt 0.0926
_refine_ls_wR_factor_ref 0.0982
_reflns_number_gt 4813
_reflns_number_total 5710
_reflns_threshold_expression >2sigma(I)
_cod_data_source_file c9nj04396a2.cif
_cod_data_source_block FO6417
_cod_original_sg_symbol_H-M 'P 21/n'
_cod_database_code 7058915

loop_
_symmetry_equiv_pos_as_xyz
'x, y, z'
'-x+1/2, y+1/2, -z+1/2'
'-x, -y, -z'
'x-1/2, -y-1/2, z-1/2'

loop_
_atom_site_label
_atom_site_type_symbol
_atom_site_fract_x
_atom_site_fract_y
_atom_site_fract_z
_atom_site_U_iso_or_equiv
_atom_site_adp_type
_atom_site_occupancy
_atom_site_symmetry_multiplicity
_atom_site_calc_flag
_atom_site_refinement_flags
_atom_site_disorder_assembly
_atom_site_disorder_group
Co1 Co 0.78701(2) 0.52653(4) 0.52400(2) 0.01828(9) Uani 1 1 d . . .
S1 S 0.94404(4) 0.64552(8) 0.65554(4) 0.02702(15) Uani 1 1 d . . .
S2 S 0.73327(5) 0.47559(10) 0.33570(5) 0.0389(2) Uani 1 1 d . . .
O1 O 0.96555(12) 0.7792(2) 0.70388(13) 0.0368(5) Uani 1 1 d . A .
O2 O 0.94044(13) 0.6548(3) 0.57416(13) 0.0395(5) Uani 1 1 d . A .
O3 O 0.82307(14) 0.5237(3) 0.36954(16) 0.0598(8) Uani 1 1 d . A .
O4 O 0.71305(17) 0.3448(3) 0.28585(15) 0.0565(7) Uani 1 1 d . A .
N1 N 0.85018(13) 0.5792(3) 0.64082(13) 0.0232(4) Uani 1 1 d . A .
N2 N 0.67533(16) 0.4326(3) 0.61155(15) 0.0206(6) Uani 0.878(4) 1 d P A 1
N3 N 0.68572(15) 0.4481(3) 0.54576(17) 0.0185(5) Uani 0.878(4) 1 d P A 1
N2A N 0.7101(13) 0.466(2) 0.5876(13) 0.0206(6) Uani 0.122(4) 1 d P A 2
N3A N 0.6391(11) 0.4045(19) 0.5629(11) 0.0185(5) Uani 0.122(4) 1 d P A 2
C1 C 0.82293(16) 0.5519(3) 0.70238(15) 0.0214(5) Uani 1 1 d . . .
C2 C 0.87237(16) 0.5877(3) 0.78410(15) 0.0244(5) Uani 1 1 d . A .
H2A H 0.9267 0.6364 0.7985 0.029 Uiso 1 1 calc R . .
C3 C 0.84385(18) 0.5539(3) 0.84388(16) 0.0291(6) Uani 1 1 d . . .
H3A H 0.8790 0.5797 0.8982 0.035 Uiso 1 1 calc R A .
N4 N 0.70643(14) 0.4578(3) 0.41069(13) 0.0260(5) Uani 1 1 d . A .
C4 C 0.76524(18) 0.4834(3) 0.82598(17) 0.0312(6) Uani 1 1 d . A .
H4A H 0.7469 0.4585 0.8676 0.037 Uiso 1 1 calc R . .
N5 N 0.86068(13) 0.3245(2) 0.54461(12) 0.0208(4) Uani 1 1 d . A .
C5 C 0.71429(18) 0.4501(3) 0.74731(18) 0.0307(6) Uani 1 1 d . . .
H5A H 0.6594 0.4045 0.7347 0.037 Uiso 1 1 calc R A .
N6 N 0.74229(16) 0.7480(3) 0.48360(15) 0.0371(6) Uani 1 1 d . A .
C6 C 0.74073(16) 0.4815(3) 0.68425(15) 0.0240(5) Uani 1 1 d . A .
C7 C 0.61327(17) 0.3936(3) 0.47568(15) 0.0248(5) Uani 1 1 d . . .
C8 C 0.53648(19) 0.3371(3) 0.47604(16) 0.0295(6) Uani 1 1 d . A .
H8A H 0.5292 0.3319 0.5253 0.035 Uiso 1 1 calc R B 2
C9 C 0.47052(19) 0.2882(3) 0.40535(18) 0.0311(6) Uani 1 1 d . . .
H9A H 0.4184 0.2487 0.4058 0.037 Uiso 1 1 calc R A .
C10 C 0.48197(18) 0.2981(3) 0.33302(16) 0.0278(6) Uani 1 1 d . A .
H10A H 0.4370 0.2659 0.2840 0.033 Uiso 1 1 calc R . .
C11 C 0.55784(17) 0.3540(3) 0.33242(15) 0.0259(5) Uani 1 1 d . . .
H11A H 0.5642 0.3599 0.2828 0.031 Uiso 1 1 calc R A .
C12 C 0.62669(16) 0.4031(3) 0.40392(15) 0.0232(5) Uani 1 1 d . A .
C13 C 1.02419(17) 0.5109(3) 0.70738(17) 0.0299(6) Uani 1 1 d . A .
H13A H 1.0816 0.5478 0.7141 0.045 Uiso 1 1 calc R . .
H13B H 1.0115 0.4185 0.6762 0.045 Uiso 1 1 calc R . .
H13C H 1.0238 0.4921 0.7605 0.045 Uiso 1 1 calc R . .
C14 C 0.6712(2) 0.6255(4) 0.2771(2) 0.0499(10) Uani 1 1 d . A .
H14A H 0.6866 0.6422 0.2311 0.075 Uiso 1 1 calc R . .
H14B H 0.6836 0.7154 0.3104 0.075 Uiso 1 1 calc R . .
H14C H 0.6092 0.6018 0.2576 0.075 Uiso 1 1 calc R . .
C15 C 0.85603(17) 0.2233(3) 0.59700(15) 0.0244(5) Uani 1 1 d . . .
H15A H 0.8131 0.2363 0.6180 0.029 Uiso 1 1 calc R A .
C16 C 0.91012(17) 0.1014(3) 0.62214(15) 0.0246(5) Uani 1 1 d . A .
H16A H 0.9047 0.0327 0.6596 0.030 Uiso 1 1 calc R . .
C17 C 0.97245(18) 0.0818(3) 0.59136(17) 0.0309(6) Uani 1 1 d . . .
H17A H 1.0113 -0.0001 0.6079 0.037 Uiso 1 1 calc R A .
C18 C 0.97717(19) 0.1826(4) 0.53648(19) 0.0365(7) Uani 1 1 d . A .
H18A H 1.0187 0.1700 0.5137 0.044 Uiso 1 1 calc R . .
C19 C 0.92082(18) 0.3034(3) 0.51439(17) 0.0290(6) Uani 1 1 d . . .
H19A H 0.9250 0.3731 0.4768 0.035 Uiso 1 1 calc R A .
C20 C 0.7810(4) 0.8516(7) 0.4721(5) 0.0291(15) Uani 0.529(12) 1 d P A 1
H20A H 0.8415 0.8389 0.4867 0.035 Uiso 0.529(12) 1 calc PR A 1
C21 C 0.7454(5) 0.9885(8) 0.4393(5) 0.036(2) Uani 0.529(12) 1 d P A 1
H21A H 0.7791 1.0606 0.4265 0.043 Uiso 0.529(12) 1 calc PR A 1
C22 C 0.6607(7) 1.0163(9) 0.4262(5) 0.033(2) Uani 0.529(12) 1 d P A 1
H22A H 0.6346 1.1086 0.4039 0.040 Uiso 0.529(12) 1 calc PR A 1
C23 C 0.6135(5) 0.9094(9) 0.4454(4) 0.0318(18) Uani 0.529(12) 1 d P A 1
H23A H 0.5552 0.9276 0.4382 0.038 Uiso 0.529(12) 1 calc PR A 1
C24 C 0.6528(5) 0.7767(10) 0.4751(6) 0.0242(16) Uani 0.529(12) 1 d P A 1
H24A H 0.6222 0.7025 0.4903 0.029 Uiso 0.529(12) 1 calc PR A 1
C21A C 0.7738(5) 0.9598(9) 0.4063(5) 0.040(2) Uani 0.471(12) 1 d P A 2
H21B H 0.8078 1.0061 0.3818 0.048 Uiso 0.471(12) 1 calc PR A 2
C22A C 0.7027(9) 1.0296(9) 0.4085(5) 0.040(2) Uani 0.471(12) 1 d P A 2
H22B H 0.6872 1.1260 0.3861 0.048 Uiso 0.471(12) 1 calc PR A 2
C23A C 0.6531(10) 0.9585(13) 0.4437(6) 0.047(3) Uani 0.471(12) 1 d P A 2
H23B H 0.6026 1.0038 0.4451 0.056 Uiso 0.471(12) 1 calc PR A 2
C24A C 0.6805(8) 0.8183(13) 0.4768(7) 0.038(3) Uani 0.471(12) 1 d P A 2
H24B H 0.6431 0.7715 0.4975 0.045 Uiso 0.471(12) 1 calc PR A 2
C20A C 0.7954(5) 0.8202(10) 0.4406(6) 0.034(2) Uani 0.471(12) 1 d P A 2
H20B H 0.8433 0.7683 0.4377 0.041 Uiso 0.471(12) 1 calc PR A 2

loop_
_atom_site_aniso_label
_atom_site_aniso_U_11
_atom_site_aniso_U_22
_atom_site_aniso_U_33
_atom_site_aniso_U_23
_atom_site_aniso_U_13
_atom_site_aniso_U_12
Co1 0.01549(16) 0.01735(16) 0.02246(17) 0.00363(13) 0.00814(13) 0.00306(13)
S1 0.0227(3) 0.0252(3) 0.0326(4) 0.0118(3) 0.0106(3) 0.0056(3)
S2 0.0250(3) 0.0546(5) 0.0382(4) 0.0171(4) 0.0138(3) 0.0123(3)
O1 0.0267(10) 0.0236(10) 0.0539(13) 0.0079(9) 0.0100(9) -0.0021(8)
O2 0.0339(11) 0.0491(14) 0.0386(12) 0.0227(10) 0.0177(9) 0.0124(10)
O3 0.0223(10) 0.090(2) 0.0639(16) 0.0398(15) 0.0137(11) 0.0105(12)
O4 0.0560(15) 0.0744(19) 0.0481(14) -0.0043(13) 0.0304(13) 0.0204(14)
N1 0.0215(10) 0.0238(11) 0.0225(10) 0.0016(9) 0.0069(9) 0.0035(9)
N2 0.0206(12) 0.0204(12) 0.0234(13) -0.0028(10) 0.0115(10) 0.0019(10)
N3 0.0177(11) 0.0179(12) 0.0217(13) -0.0014(10) 0.0099(10) 0.0037(9)
N2A 0.0206(12) 0.0204(12) 0.0234(13) -0.0028(10) 0.0115(10) 0.0019(10)
N3A 0.0177(11) 0.0179(12) 0.0217(13) -0.0014(10) 0.0099(10) 0.0037(9)
C1 0.0222(12) 0.0169(12) 0.0244(12) -0.0013(10) 0.0087(10) 0.0057(10)
C2 0.0203(12) 0.0232(13) 0.0266(13) -0.0026(10) 0.0064(10) 0.0007(10)
C3 0.0331(14) 0.0276(14) 0.0247(13) -0.0032(11) 0.0096(11) 0.0064(12)
N4 0.0232(11) 0.0243(11) 0.0276(11) 0.0029(9) 0.0073(9) 0.0045(9)
C4 0.0321(14) 0.0321(15) 0.0340(15) 0.0014(12) 0.0180(12) 0.0064(12)
N5 0.0203(10) 0.0196(10) 0.0234(10) 0.0039(8) 0.0100(8) 0.0049(8)
C5 0.0254(13) 0.0235(14) 0.0446(16) -0.0014(12) 0.0157(12) 0.0023(11)
N6 0.0320(13) 0.0186(11) 0.0386(14) 0.0006(10) -0.0087(11) 0.0034(11)
C6 0.0231(12) 0.0190(12) 0.0239(12) -0.0033(10) 0.0033(10) 0.0071(10)
C7 0.0271(13) 0.0211(13) 0.0222(12) -0.0040(10) 0.0059(10) 0.0055(11)
C8 0.0378(15) 0.0269(14) 0.0262(13) 0.0019(11) 0.0154(12) 0.0092(12)
C9 0.0299(14) 0.0273(14) 0.0400(16) 0.0004(12) 0.0182(13) 0.0013(12)
C10 0.0275(13) 0.0260(14) 0.0246(13) -0.0036(11) 0.0051(11) 0.0008(11)
C11 0.0317(14) 0.0245(13) 0.0185(12) -0.0004(10) 0.0070(10) 0.0030(11)
C12 0.0232(12) 0.0179(12) 0.0245(12) -0.0002(10) 0.0057(10) 0.0059(10)
C13 0.0240(13) 0.0318(15) 0.0314(14) 0.0136(12) 0.0087(11) 0.0106(12)
C14 0.0254(15) 0.060(2) 0.053(2) 0.0337(18) 0.0046(14) 0.0039(15)
C15 0.0282(13) 0.0229(13) 0.0271(13) 0.0034(10) 0.0162(11) 0.0042(11)
C16 0.0299(13) 0.0203(12) 0.0235(12) 0.0034(10) 0.0105(11) 0.0025(11)
C17 0.0321(14) 0.0279(14) 0.0350(15) 0.0094(12) 0.0159(12) 0.0152(12)
C18 0.0361(16) 0.0387(17) 0.0472(18) 0.0141(14) 0.0297(14) 0.0161(14)
C19 0.0300(14) 0.0284(14) 0.0345(14) 0.0122(12) 0.0192(12) 0.0092(12)
C20 0.023(3) 0.026(3) 0.036(4) 0.003(3) 0.009(3) 0.002(2)
C21 0.039(4) 0.021(3) 0.030(4) 0.008(3) -0.002(3) -0.008(3)
C22 0.046(5) 0.015(4) 0.023(4) -0.001(3) -0.004(3) 0.003(4)
C23 0.031(3) 0.029(4) 0.031(3) -0.004(3) 0.007(3) 0.011(3)
C24 0.022(4) 0.020(4) 0.030(3) -0.001(3) 0.010(3) 0.010(3)
C21A 0.043(4) 0.032(4) 0.038(4) 0.010(3) 0.008(3) -0.010(3)
C22A 0.074(8) 0.020(3) 0.022(4) 0.006(3) 0.013(4) 0.002(4)
C23A 0.066(8) 0.039(7) 0.042(5) 0.016(5) 0.029(6) 0.029(7)
C24A 0.046(7) 0.038(6) 0.032(4) 0.005(4) 0.019(5) 0.013(5)
C20A 0.029(4) 0.028(4) 0.043(5) 0.020(3) 0.014(3) 0.000(3)

loop_
_atom_type_symbol
_atom_type_description
_atom_type_scat_dispersion_real
_atom_type_scat_dispersion_imag
_atom_type_scat_source
C C 0.0033 0.0016 'International Tables Vol C Tables 4.2.6.8 and 6.1.1.4'
H H 0.0000 0.0000 'International Tables Vol C Tables 4.2.6.8 and 6.1.1.4'
N N 0.0061 0.0033 'International Tables Vol C Tables 4.2.6.8 and 6.1.1.4'
O O 0.0106 0.0060 'International Tables Vol C Tables 4.2.6.8 and 6.1.1.4'
S S 0.1246 0.1234 'International Tables Vol C Tables 4.2.6.8 and 6.1.1.4'
Co Co 0.3494 0.9721 'International Tables Vol C Tables 4.2.6.8 and 6.1.1.4'

loop_
_geom_angle_atom_site_label_1
_geom_angle_atom_site_label_2
_geom_angle_atom_site_label_3
_geom_angle
N1 Co1 N3 90.28(10)
N1 Co1 N4 170.02(9)
N3 Co1 N4 79.76(10)
N1 Co1 N2A 70.5(6)
N3 Co1 N2A 19.8(6)
N4 Co1 N2A 99.5(6)
N1 Co1 N5 89.68(8)
N3 Co1 N5 98.16(9)
N4 Co1 N5 91.14(8)
N2A Co1 N5 97.1(5)
N1 Co1 N6 95.93(9)
N3 Co1 N6 100.59(10)
N4 Co1 N6 86.56(9)
N2A Co1 N6 102.5(5)
N5 Co1 N6 160.37(10)
O1 S1 O2 117.68(14)
O1 S1 N1 113.49(12)
O2 S1 N1 102.58(12)
O1 S1 C13 107.30(13)
O2 S1 C13 106.75(13)
N1 S1 C13 108.61(13)
O4 S2 O3 116.89(17)
O4 S2 N4 112.00(14)
O3 S2 N4 105.86(14)
O4 S2 C14 108.35(18)
O3 S2 C14 106.63(16)
N4 S2 C14 106.53(15)
C1 N1 S1 123.61(18)
C1 N1 Co1 126.94(17)
S1 N1 Co1 109.21(11)
N3 N2 C6 119.4(2)
N2 N3 C7 113.4(2)
N2 N3 Co1 131.4(2)
C7 N3 Co1 115.08(19)
N3A N2A C6 105.7(17)
N3A N2A Co1 129.5(18)
C6 N2A Co1 124.6(12)
N2A N3A C7 104.2(16)
N2A N3A C8 150.4(18)
C7 N3A C8 46.5(6)
N1 C1 C2 123.8(2)
N1 C1 C6 119.7(2)
C2 C1 C6 116.5(2)
C3 C2 C1 121.8(2)
C3 C2 H2A 119.1
C1 C2 H2A 119.1
C4 C3 C2 121.2(3)
C4 C3 H3A 119.4
C2 C3 H3A 119.4
C12 N4 S2 123.61(19)
C12 N4 Co1 114.87(17)
S2 N4 Co1 121.44(13)
C5 C4 C3 118.8(3)
C5 C4 H4A 120.6
C3 C4 H4A 120.6
C15 N5 C19 117.5(2)
C15 N5 Co1 120.30(16)
C19 N5 Co1 121.68(17)
C4 C5 C6 122.1(3)
C4 C5 H5A 119.0
C6 C5 H5A 119.0
C24A N6 C20 94.6(6)
C24A N6 C24 22.4(6)
C20 N6 C24 116.5(5)
C24A N6 C20A 112.7(6)
C20 N6 C20A 28.8(4)
C24 N6 C20A 130.4(5)
C24A N6 Co1 134.8(6)
C20 N6 Co1 129.7(4)
C24 N6 Co1 113.6(4)
C20A N6 Co1 111.6(4)
N2 C6 C5 108.3(2)
N2 C6 C1 132.2(2)
C5 C6 C1 119.5(2)
N2 C6 N2A 34.0(7)
C5 C6 N2A 142.3(8)
C1 C6 N2A 98.2(8)
C8 C7 C12 121.5(2)
C8 C7 N3 125.1(2)
C12 C7 N3 113.5(2)
C8 C7 N3A 83.7(7)
C12 C7 N3A 154.7(7)
N3 C7 N3A 41.5(7)
C9 C8 C7 120.7(3)
C9 C8 N3A 170.2(6)
C7 C8 N3A 49.8(5)
C9 C8 H8A 119.7
C7 C8 H8A 119.7
N3A C8 H8A 69.9
C8 C9 C10 118.9(3)
C8 C9 H9A 120.5
C10 C9 H9A 120.5
C11 C10 C9 120.6(2)
C11 C10 H10A 119.7
C9 C10 H10A 119.7
C10 C11 C12 121.7(2)
C10 C11 H11A 119.2
C12 C11 H11A 119.2
N4 C12 C7 116.7(2)
N4 C12 C11 126.6(2)
C7 C12 C11 116.7(2)
S1 C13 H13A 109.5
S1 C13 H13B 109.5
H13A C13 H13B 109.5
S1 C13 H13C 109.5
H13A C13 H13C 109.5
H13B C13 H13C 109.5
S2 C14 H14A 109.5
S2 C14 H14B 109.5
H14A C14 H14B 109.5
S2 C14 H14C 109.5
H14A C14 H14C 109.5
H14B C14 H14C 109.5
N5 C15 C16 123.7(2)
N5 C15 H15A 118.1
C16 C15 H15A 118.1
C15 C16 C17 118.3(2)
C15 C16 H16A 120.9
C17 C16 H16A 120.9
C18 C17 C16 118.9(3)
C18 C17 H17A 120.6
C16 C17 H17A 120.6
C17 C18 C19 119.6(3)
C17 C18 H18A 120.2
C19 C18 H18A 120.2
N5 C19 C18 122.0(2)
N5 C19 H19A 119.0
C18 C19 H19A 119.0
N6 C20 C21 126.3(6)
N6 C20 H20A 116.9
C21 C20 H20A 116.9
C22 C21 C20 118.2(7)
C22 C21 H21A 120.9
C20 C21 H21A 120.9
C21 C22 C23 119.5(7)
C21 C22 H22A 120.2
C23 C22 H22A 120.2
C24 C23 C22 118.3(7)
C24 C23 H23A 120.9
C22 C23 H23A 120.9
C23 C24 N6 120.4(7)
C23 C24 H24A 119.8
N6 C24 H24A 119.8
C22A C21A C20A 118.7(8)
C22A C21A H21B 120.7
C20A C21A H21B 120.7
C21A C22A C23A 119.7(8)
C21A C22A H22B 120.2
C23A C22A H22B 120.2
C24A C23A C22A 117.2(9)
C24A C23A H23B 121.4
C22A C23A H23B 121.4
N6 C24A C23A 130.9(10)
N6 C24A H24B 114.5
C23A C24A H24B 114.5
C21A C20A N6 120.5(7)
C21A C20A H20B 119.7
N6 C20A H20B 119.7

loop_
_geom_bond_atom_site_label_1
_geom_bond_atom_site_label_2
_geom_bond_distance
Co1 N1 2.005(2)
Co1 N3 2.025(2)
Co1 N4 2.047(2)
Co1 N2A 2.12(2)
Co1 N5 2.147(2)
Co1 N6 2.153(2)
S1 O1 1.446(2)
S1 O2 1.454(2)
S1 N1 1.606(2)
S1 C13 1.774(3)
S2 O4 1.439(3)
S2 O3 1.448(2)
S2 N4 1.604(2)
S2 C14 1.773(3)
N1 C1 1.389(3)
N2 N3 1.281(4)
N2 C6 1.403(3)
N3 C7 1.445(4)
N2A N3A 1.22(3)
N2A C6 1.62(2)
N3A C7 1.465(18)
N3A C8 1.906(19)
C1 C2 1.412(3)
C1 C6 1.433(4)
C2 C3 1.385(4)
C2 H2A 0.9500
C3 C4 1.382(4)
C3 H3A 0.9500
N4 C12 1.387(3)
C4 C5 1.368(4)
C4 H4A 0.9500
N5 C15 1.341(3)
N5 C19 1.344(3)
C5 C6 1.413(4)
C5 H5A 0.9500
N6 C24A 1.180(12)
N6 C20 1.203(7)
N6 C24 1.472(9)
N6 C20A 1.546(9)
C7 C8 1.390(4)
C7 C12 1.410(4)
C8 C9 1.385(4)
C8 H8A 0.9500
C9 C10 1.403(4)
C9 H9A 0.9500
C10 C11 1.376(4)
C10 H10A 0.9500
C11 C12 1.415(3)
C11 H11A 0.9500
C13 H13A 0.9800
C13 H13B 0.9800
C13 H13C 0.9800
C14 H14A 0.9800
C14 H14B 0.9800
C14 H14C 0.9800
C15 C16 1.380(4)
C15 H15A 0.9500
C16 C17 1.384(4)
C16 H16A 0.9500
C17 C18 1.373(4)
C17 H17A 0.9500
C18 C19 1.391(4)
C18 H18A 0.9500
C19 H19A 0.9500
C20 C21 1.395(10)
C20 H20A 0.9500
C21 C22 1.368(13)
C21 H21A 0.9500
C22 C23 1.379(11)
C22 H22A 0.9500
C23 C24 1.367(11)
C23 H23A 0.9500
C24 H24A 0.9500
C21A C22A 1.364(14)
C21A C20A 1.385(10)
C21A H21B 0.9500
C22A C23A 1.396(13)
C22A H22B 0.9500
C23A C24A 1.394(15)
C23A H23B 0.9500
C24A H24B 0.9500
C20A H20B 0.9500
